data_9004725
loop_
_publ_author_name
'Piilonen, P. C.'
'McDonald, A. M.'
'Lalonde, A. E.'

_publ_section_title
;
 Insights into astrophyllite-group minerals II: Crystal chemistry
 Sample: MSH33a
;
_journal_name_full 'The Canadian Mineralogist'
_journal_page_first 27
_journal_page_last 54
_journal_paper_doi 10.2113/gscanmin.41.1.27
_journal_volume 41
_journal_year 2003
_chemical_compound_source 'aplite/pegmatite at Mont Saint-Hilaire, Quebec, Canada'
_chemical_formula_sum 'Ca0.14 F0.5 Fe4.266 H8 K1.74 Mg0.062 Mn2 Na0.62 O30 Si8 Ti0.924 Zr1.076'
_chemical_name_mineral Astrophyllite
_space_group_IT_number 2
_symmetry_space_group_name_Hall '-P 1'
_symmetry_space_group_name_H-M 'P -1'
_cell_angle_alpha 112.962
_cell_angle_beta 94.620
_cell_angle_gamma 103.123
_cell_formula_units_Z 1
_cell_length_a 5.418
_cell_length_b 11.933
_cell_length_c 11.742
_cell_volume 668.532
_database_code_amcsd 0005818
_exptl_crystal_density_diffrn 3.234
_cod_original_formula_sum 'Mn2 Fe4.266 Mg.062 (Ti.924 Zr1.076) Si8 K1.74 Na.62 Ca.14 O30 F.5 H8'
_cod_database_code 9004725

loop_
_space_group_symop_operation_xyz
x,y,z
-x,-y,-z

loop_
_atom_site_aniso_label
_atom_site_aniso_U_11
_atom_site_aniso_U_22
_atom_site_aniso_U_33
_atom_site_aniso_U_12
_atom_site_aniso_U_13
_atom_site_aniso_U_23
Mn(1) 0.00810 0.01270 0.01680 0.00350 0.00340 0.00700
Fe(2) 0.00920 0.01270 0.01680 0.00350 0.00450 0.00690
Fe(3) 0.01010 0.01230 0.01790 0.00450 0.00510 0.00730
Fe(4) 0.00770 0.00880 0.01420 0.00190 0.00170 0.00450
Mg(4) 0.00770 0.00880 0.01420 0.00190 0.00170 0.00450
Ti 0.00640 0.01130 0.01680 0.00290 0.00330 0.00690
Zr 0.00640 0.01130 0.01680 0.00290 0.00330 0.00690
Si(1) 0.01190 0.00720 0.01300 0.00120 0.00310 0.00400
Si(2) 0.01180 0.01190 0.01530 0.00340 0.00200 0.00680
Si(3) 0.01150 0.01300 0.01640 0.00430 0.00330 0.00740
Si(4) 0.01090 0.01070 0.01290 0.00170 0.00260 0.00510
K 0.08670 0.05120 0.03010 0.01300 0.00690 0.01370
Na1 0.05170 0.04340 0.02470 0.01020 0.00470 0.01130
Na2 0.02410 0.01280 0.01120 0.00370 0.00310 0.00410
Ca 0.02410 0.01280 0.01120 0.00370 0.00310 0.00410
O(1) 0.01040 0.01490 0.01210 0.00390 0.00260 0.00380
O(2) 0.00650 0.01850 0.01990 0.00440 0.00250 0.00720
O(3) 0.00830 0.01450 0.01440 0.00180 0.00370 0.00330
O-H(4) 0.01470 0.01040 0.01520 0.00130 0.00160 -0.00110
O-H(5) 0.01730 0.01780 0.01780 0.00720 0.00180 0.01150
O(6) 0.01090 0.01150 0.01560 0.00280 0.00350 0.00370
O(7) 0.01120 0.01180 0.01540 0.00430 0.00220 0.00480
O(8) 0.01950 0.03050 0.02030 -0.00360 0.00490 0.00550
O(9) 0.02880 0.05030 0.01990 -0.02160 0.01530 -0.00530
O(10) 0.03100 0.03390 0.01770 0.01790 0.00250 0.00670
O(11) 0.07760 0.06800 0.02350 0.06440 0.02420 0.02380
O(12) 0.05840 0.04500 0.02270 0.03870 -0.01730 -0.00730
O(13) 0.05750 0.01400 0.02030 0.00130 0.00720 0.00950
O(14) 0.05810 0.02130 0.02290 0.00610 0.00700 0.01040
O(15) 0.03290 0.05030 0.02440 -0.02640 -0.00620 0.01660
F(16) 0.01720 0.02190 0.01930 0.00760 0.00300 0.00890

loop_
_atom_site_label
_atom_site_fract_x
_atom_site_fract_y
_atom_site_fract_z
_atom_site_occupancy
_atom_site_U_iso_or_equiv
Mn(1) 0.85000 0.20625 0.48069 1.00100 0.01210
Fe(2) 0.28070 0.06813 0.48939 0.96000 0.01240
Fe(3) 0.42310 0.35255 0.48621 0.95400 0.01270
Fe(4) 0.00000 0.50000 0.50000 0.43800 0.01040
Mg(4) 0.00000 0.50000 0.50000 0.06200 0.01040
Ti 0.07870 0.08663 0.19725 0.46200 0.01100
Zr 0.07870 0.08663 0.19725 0.53800 0.01100
Si(1) 0.67840 0.27390 0.23250 1.00000 0.01110
Si(2) 0.81400 0.54740 0.25430 1.00000 0.01270
Si(3) 0.37780 0.67440 0.25640 1.00000 0.01300
Si(4) 0.50590 0.93050 0.23630 1.00000 0.01170
K 0.13600 0.27040 0.99560 0.87000 0.05850
Na1 0.13600 0.27040 0.99560 0.13000 0.04170
Na2 0.50000 0.00000 0.00000 0.36000 0.01660
Ca 0.50000 0.00000 0.00000 0.14000 0.01660
O(1) 0.72600 0.31860 0.38420 1.00000 0.01300
O(2) 0.14670 0.16260 0.37560 1.00000 0.01510
O(3) 0.12750 0.39180 0.59260 1.00000 0.01350
O-H(4) 0.29950 0.46370 0.40270 1.00000 0.01600
O-H(5) 0.99210 0.11700 0.59340 1.00000 0.01600
O(6) 0.56110 0.25780 0.58880 1.00000 0.01330
O(7) 0.57210 0.01360 0.38790 1.00000 0.01290
O(8) 0.07180 0.59080 0.20210 1.00000 0.02690
O(9) 0.25130 0.04190 0.82710 1.00000 0.04470
O(10) 0.42920 0.41420 0.79770 1.00000 0.02740
O(11) 0.13180 0.80580 0.83110 1.00000 0.04610
O(12) 0.26720 0.95700 0.17270 1.00000 0.04630
O(13) 0.26560 0.60560 0.80450 1.00000 0.03140
O(14) 0.57280 0.22080 0.80080 1.00000 0.03470
O(15) 0.38630 0.19330 0.16800 1.00000 0.04310
F(16) 0.00000 0.00000 0.00000 0.50000 0.01900
H(1) 0.20000 0.40700 0.31800 1.00000 0.01500
H(2) 0.86800 0.13900 0.54600 1.00000 0.01500

loop_
_cod_changelog_entry_id
_cod_changelog_entry_author
_cod_changelog_entry_date
_cod_changelog_entry_text
1
;cod-tools version 3.10.1
Id: cif_fix_AMCSD_aniso_labels 10200 2024-08-01 14:09:44Z saulius
;
2024-08-02T12:20:46+03:00
;Changed the following '_atom_site_aniso_label' values:
'OH(4)' -> 'O-H(4)'
'OH(5)' -> 'O-H(5)'
;
2
;cod-tools version 3.10.1
Id: cif_fix_AMCSD_atom_labels 10224 2024-08-07 11:09:31Z saulius
;
2024-08-07T19:39:14+03:00
;Changed the following '_atom_site_label' values:
the first duplicated label 'Na'  converted to 'Na1'
duplicated label 'Na' at index 13 converted to 'Na2'
;

loop_
_cod_related_entry_id
_cod_related_entry_database
_cod_related_entry_code
1 AMCSD 0005818
